data_4080490
loop_
_publ_author_name
'Qiao, Ya-Lin'
'Jin, Guo-Xin'

_publ_section_title
;
 Nickel(II) and Palladium(II) Complexes with Tridentate [C,N,S] and
 [C,N,P] Ligands: Syntheses, Characterization, and Catalytic Norbornene
 Polymerization
;
_journal_issue 6
_journal_name_full Organometallics
_journal_page_first 1932
_journal_paper_doi 10.1021/om400033n
_journal_volume 32
_journal_year 2013
_chemical_formula_sum 'C25 H19 Br N P'
_chemical_formula_weight 444.29
_chemical_name_systematic
; 
 ? 
;
_space_group_IT_number 14
_symmetry_cell_setting monoclinic
_symmetry_space_group_name_Hall '-P 2ybc'
_symmetry_space_group_name_H-M 'P 1 21/c 1'
_atom_sites_solution_hydrogens geom
_atom_sites_solution_primary direct
_atom_sites_solution_secondary difmap
_audit_creation_method SHELXL-97
_cell_angle_alpha 90.00
_cell_angle_beta 106.456(3)
_cell_angle_gamma 90.00
_cell_formula_units_Z 4
_cell_length_a 10.739(2)
_cell_length_b 17.527(4)
_cell_length_c 11.279(2)
_cell_measurement_reflns_used 3951
_cell_measurement_temperature 173(2)
_cell_measurement_theta_max 27.27
_cell_measurement_theta_min 2.21
_cell_volume 2036.0(7)
_computing_cell_refinement 'Bruker SAINT'
_computing_data_collection 'Bruker APEX2'
_computing_data_reduction 'Bruker SAINT'
_computing_molecular_graphics 'Bruker SHELXTL'
_computing_publication_material 'Bruker SHELXTL'
_computing_structure_refinement 'SHELXL-97 (Sheldrick, 1997)'
_computing_structure_solution 'SHELXS-97 (Sheldrick, 1990)'
_diffrn_ambient_temperature 173(2)
_diffrn_measured_fraction_theta_full 0.992
_diffrn_measured_fraction_theta_max 0.992
_diffrn_measurement_device_type 'Bruker APEX-II CCD'
_diffrn_measurement_method '\f and \w scans'
_diffrn_radiation_monochromator graphite
_diffrn_radiation_source 'fine-focus sealed tube'
_diffrn_radiation_type MoK\a
_diffrn_radiation_wavelength 0.71073
_diffrn_reflns_av_R_equivalents 0.0435
_diffrn_reflns_av_sigmaI/netI 0.0509
_diffrn_reflns_limit_h_max 12
_diffrn_reflns_limit_h_min -13
_diffrn_reflns_limit_k_max 22
_diffrn_reflns_limit_k_min -22
_diffrn_reflns_limit_l_max 14
_diffrn_reflns_limit_l_min -14
_diffrn_reflns_number 14480
_diffrn_reflns_theta_full 27.56
_diffrn_reflns_theta_max 27.56
_diffrn_reflns_theta_min 1.98
_diffrn_standards_decay_% 5.39
_exptl_absorpt_coefficient_mu 2.108
_exptl_absorpt_correction_T_max 0.5704
_exptl_absorpt_correction_T_min 0.3412
_exptl_absorpt_correction_type multi-scan
_exptl_absorpt_process_details sadabs
_exptl_crystal_colour yellow
_exptl_crystal_density_diffrn 1.449
_exptl_crystal_density_method 'not measured'
_exptl_crystal_description prism
_exptl_crystal_F_000 904
_exptl_crystal_size_max 0.65
_exptl_crystal_size_mid 0.31
_exptl_crystal_size_min 0.30
_refine_diff_density_max 1.672
_refine_diff_density_min -0.528
_refine_diff_density_rms 0.089
_refine_ls_extinction_method none
_refine_ls_goodness_of_fit_ref 1.065
_refine_ls_hydrogen_treatment constr
_refine_ls_matrix_type full
_refine_ls_number_parameters 253
_refine_ls_number_reflns 4669
_refine_ls_number_restraints 0
_refine_ls_restrained_S_all 1.065
_refine_ls_R_factor_all 0.0718
_refine_ls_R_factor_gt 0.0476
_refine_ls_shift/su_max 0.002
_refine_ls_shift/su_mean 0.000
_refine_ls_structure_factor_coef Fsqd
_refine_ls_weighting_details 'calc w=1/[\s^2^(Fo^2^)+(0.0718P)^2^+1.6200P] where P=(Fo^2^+2Fc^2^)/3'
_refine_ls_weighting_scheme calc
_refine_ls_wR_factor_gt 0.1299
_refine_ls_wR_factor_ref 0.1423
_reflns_number_gt 3498
_reflns_number_total 4669
_reflns_threshold_expression >2sigma(I)
_cod_data_source_file om400033n_si_001.cif
_cod_data_source_block Lb
_cod_depositor_comments
;
The following automatic conversions were performed:

'_symmetry_cell_setting' value 'Monoclinic' changed to 'monoclinic'
according to /home/saulius/struct/CIF-dictionaries/cif_core.dic
dictionary named 'cif_core.dic' version 2.4.2 from 2011-04-26.

Automatic conversion script
Id: cif_fix_values 1891 2012-01-12 08:04:46Z andrius 
;
_cod_original_sg_symbol_H-M P2(1)/c
_cod_database_code 4080490

loop_
_symmetry_equiv_pos_as_xyz
'x, y, z'
'-x, y+1/2, -z+1/2'
'-x, -y, -z'
'x, -y-1/2, z-1/2'

loop_
_atom_site_label
_atom_site_type_symbol
_atom_site_fract_x
_atom_site_fract_y
_atom_site_fract_z
_atom_site_U_iso_or_equiv
_atom_site_adp_type
_atom_site_occupancy
_atom_site_symmetry_multiplicity
_atom_site_calc_flag
_atom_site_refinement_flags
Br1 Br 0.74725(4) 0.13469(2) 0.41671(4) 0.04409(15) Uani 1 1 d .
P1 P 0.06020(8) 0.05741(5) 0.30806(8) 0.0269(2) Uani 1 1 d .
N1 N 0.3442(3) 0.06608(16) 0.3836(3) 0.0345(7) Uani 1 1 d .
C1 C 0.6258(3) 0.1929(2) 0.4718(3) 0.0321(7) Uani 1 1 d .
C2 C 0.6678(4) 0.2582(2) 0.5385(3) 0.0384(8) Uani 1 1 d .
H2 H 0.7553 0.2743 0.5528 0.046 Uiso 1 1 calc R
C3 C 0.5845(4) 0.3004(2) 0.5849(4) 0.0424(9) Uani 1 1 d .
H3 H 0.6140 0.3456 0.6308 0.051 Uiso 1 1 calc R
C4 C 0.4571(4) 0.2765(2) 0.5643(4) 0.0457(9) Uani 1 1 d .
H4 H 0.3992 0.3054 0.5964 0.055 Uiso 1 1 calc R
C5 C 0.4141(4) 0.2110(2) 0.4974(3) 0.0392(8) Uani 1 1 d .
H5 H 0.3268 0.1948 0.4843 0.047 Uiso 1 1 calc R
C6 C 0.4973(3) 0.16836(19) 0.4489(3) 0.0318(7) Uani 1 1 d .
C7 C 0.4492(4) 0.0985(2) 0.3777(3) 0.0359(8) Uani 1 1 d .
H7 H 0.4969 0.0771 0.3266 0.043 Uiso 1 1 calc R
C8 C 0.3024(3) -0.00132(18) 0.3162(3) 0.0276(7) Uani 1 1 d .
C9 C 0.3892(3) -0.0560(2) 0.2963(3) 0.0344(8) Uani 1 1 d .
H9 H 0.4801 -0.0481 0.3279 0.041 Uiso 1 1 calc R
C10 C 0.3426(4) -0.12153(19) 0.2306(3) 0.0351(8) Uani 1 1 d .
H10 H 0.4018 -0.1585 0.2170 0.042 Uiso 1 1 calc R
C11 C 0.2118(4) -0.13359(18) 0.1849(3) 0.0313(7) Uani 1 1 d .
H11 H 0.1805 -0.1790 0.1403 0.038 Uiso 1 1 calc R
C12 C 0.1246(3) -0.07940(18) 0.2036(3) 0.0264(7) Uani 1 1 d .
H12 H 0.0340 -0.0876 0.1700 0.032 Uiso 1 1 calc R
C13 C 0.1681(3) -0.01364(17) 0.2707(3) 0.0248(6) Uani 1 1 d .
C14 C 0.0677(3) 0.13550(17) 0.2032(3) 0.0246(6) Uani 1 1 d .
C15 C 0.1188(3) 0.12860(18) 0.1030(3) 0.0296(7) Uani 1 1 d .
H15 H 0.1498 0.0805 0.0849 0.035 Uiso 1 1 calc R
C16 C 0.1248(3) 0.19111(19) 0.0296(3) 0.0315(7) Uani 1 1 d .
H16 H 0.1596 0.1855 -0.0385 0.038 Uiso 1 1 calc R
C17 C 0.0808(3) 0.26098(19) 0.0550(3) 0.0332(8) Uani 1 1 d .
H17 H 0.0869 0.3041 0.0059 0.040 Uiso 1 1 calc R
C18 C 0.0273(4) 0.26801(19) 0.1533(3) 0.0346(8) Uani 1 1 d .
H18 H -0.0046 0.3161 0.1706 0.042 Uiso 1 1 calc R
C19 C 0.0201(3) 0.20574(18) 0.2255(3) 0.0290(7) Uani 1 1 d .
H19 H -0.0180 0.2111 0.2915 0.035 Uiso 1 1 calc R
C20 C -0.0993(3) 0.01572(18) 0.2367(3) 0.0258(6) Uani 1 1 d .
C21 C -0.1751(3) 0.0305(2) 0.1158(3) 0.0318(7) Uani 1 1 d .
H21 H -0.1441 0.0647 0.0652 0.038 Uiso 1 1 calc R
C22 C -0.2956(4) -0.0045(2) 0.0688(3) 0.0401(9) Uani 1 1 d .
H22 H -0.3463 0.0058 -0.0134 0.048 Uiso 1 1 calc R
C23 C -0.3412(4) -0.0545(2) 0.1423(4) 0.0453(10) Uani 1 1 d .
H23 H -0.4230 -0.0787 0.1106 0.054 Uiso 1 1 calc R
C24 C -0.2671(4) -0.0689(2) 0.2620(4) 0.0452(10) Uani 1 1 d .
H24 H -0.2980 -0.1032 0.3124 0.054 Uiso 1 1 calc R
C25 C -0.1485(3) -0.0339(2) 0.3083(3) 0.0325(7) Uani 1 1 d .
H25 H -0.0992 -0.0438 0.3911 0.039 Uiso 1 1 calc R

loop_
_atom_site_aniso_label
_atom_site_aniso_U_11
_atom_site_aniso_U_22
_atom_site_aniso_U_33
_atom_site_aniso_U_23
_atom_site_aniso_U_13
_atom_site_aniso_U_12
Br1 0.0366(2) 0.0519(3) 0.0473(2) -0.00678(18) 0.01755(17) -0.00567(17)
P1 0.0279(4) 0.0225(4) 0.0318(4) 0.0033(3) 0.0106(3) -0.0004(3)
N1 0.0278(15) 0.0278(15) 0.0433(16) 0.0019(12) 0.0028(12) -0.0009(12)
C1 0.0316(18) 0.0327(18) 0.0299(16) 0.0036(13) 0.0053(14) -0.0049(14)
C2 0.036(2) 0.038(2) 0.0359(18) 0.0038(15) 0.0019(15) -0.0109(16)
C3 0.045(2) 0.0310(19) 0.045(2) -0.0042(16) 0.0038(17) -0.0060(17)
C4 0.045(2) 0.034(2) 0.056(2) -0.0085(17) 0.0112(19) 0.0018(17)
C5 0.0290(19) 0.036(2) 0.049(2) -0.0030(16) 0.0055(16) -0.0041(15)
C6 0.0309(18) 0.0279(17) 0.0328(17) 0.0013(14) 0.0031(14) -0.0047(14)
C7 0.036(2) 0.038(2) 0.0327(18) -0.0021(15) 0.0084(15) -0.0099(16)
C8 0.0280(17) 0.0254(16) 0.0283(15) 0.0065(13) 0.0060(13) 0.0003(13)
C9 0.0257(18) 0.0297(17) 0.046(2) 0.0080(15) 0.0067(15) 0.0040(14)
C10 0.035(2) 0.0265(17) 0.046(2) 0.0054(14) 0.0159(16) 0.0083(14)
C11 0.0373(19) 0.0224(16) 0.0361(17) 0.0033(13) 0.0132(15) 0.0019(14)
C12 0.0268(16) 0.0247(15) 0.0277(15) 0.0036(12) 0.0079(13) -0.0018(13)
C13 0.0271(16) 0.0224(15) 0.0249(14) 0.0069(12) 0.0072(12) 0.0017(13)
C14 0.0237(16) 0.0209(15) 0.0291(15) 0.0017(12) 0.0074(12) -0.0020(12)
C15 0.0300(18) 0.0234(16) 0.0384(18) -0.0012(13) 0.0147(14) 0.0009(13)
C16 0.0339(19) 0.0302(17) 0.0343(17) 0.0033(14) 0.0162(14) -0.0031(14)
C17 0.0354(19) 0.0260(17) 0.0353(18) 0.0045(14) 0.0053(14) -0.0043(14)
C18 0.040(2) 0.0196(16) 0.0428(19) -0.0015(14) 0.0101(16) 0.0015(14)
C19 0.0328(18) 0.0266(16) 0.0285(16) -0.0023(13) 0.0100(13) 0.0013(14)
C20 0.0276(17) 0.0228(15) 0.0292(15) -0.0018(12) 0.0115(13) 0.0023(12)
C21 0.0300(18) 0.0340(18) 0.0314(17) 0.0007(14) 0.0087(14) 0.0052(14)
C22 0.0318(19) 0.045(2) 0.0400(19) -0.0069(17) 0.0042(15) 0.0046(17)
C23 0.0253(19) 0.037(2) 0.073(3) -0.0069(19) 0.0135(18) -0.0042(16)
C24 0.035(2) 0.036(2) 0.069(3) 0.0120(19) 0.0224(19) -0.0030(16)
C25 0.0307(18) 0.0314(17) 0.0377(18) 0.0063(14) 0.0133(14) 0.0031(14)

loop_
_atom_type_symbol
_atom_type_description
_atom_type_scat_dispersion_real
_atom_type_scat_dispersion_imag
_atom_type_scat_source
C C 0.0033 0.0016 'International Tables Vol C Tables 4.2.6.8 and 6.1.1.4'
H H 0.0000 0.0000 'International Tables Vol C Tables 4.2.6.8 and 6.1.1.4'
N N 0.0061 0.0033 'International Tables Vol C Tables 4.2.6.8 and 6.1.1.4'
P P 0.1023 0.0942 'International Tables Vol C Tables 4.2.6.8 and 6.1.1.4'
Br Br -0.2901 2.4595 'International Tables Vol C Tables 4.2.6.8 and 6.1.1.4'

loop_
_geom_angle_atom_site_label_1
_geom_angle_atom_site_label_2
_geom_angle_atom_site_label_3
_geom_angle
C14 P1 C20 102.86(14)
C14 P1 C13 102.37(14)
C20 P1 C13 101.69(14)
C7 N1 C8 119.6(3)
C2 C1 C6 120.7(3)
C2 C1 Br1 118.6(3)
C6 C1 Br1 120.6(3)
C3 C2 C1 120.6(4)
C2 C3 C4 119.5(4)
C5 C4 C3 120.3(4)
C4 C5 C6 120.6(4)
C5 C6 C1 118.3(3)
C5 C6 C7 119.7(3)
C1 C6 C7 122.1(3)
N1 C7 C6 121.2(3)
C9 C8 C13 119.9(3)
C9 C8 N1 122.5(3)
C13 C8 N1 117.6(3)
C10 C9 C8 120.0(3)
C11 C10 C9 120.5(3)
C10 C11 C12 120.0(3)
C13 C12 C11 120.9(3)
C12 C13 C8 118.7(3)
C12 C13 P1 123.7(2)
C8 C13 P1 117.6(2)
C19 C14 C15 118.3(3)
C19 C14 P1 117.6(2)
C15 C14 P1 124.0(2)
C16 C15 C14 120.8(3)
C17 C16 C15 120.3(3)
C16 C17 C18 119.3(3)
C19 C18 C17 120.4(3)
C18 C19 C14 120.8(3)
C25 C20 C21 118.1(3)
C25 C20 P1 117.2(2)
C21 C20 P1 124.7(3)
C22 C21 C20 120.6(3)
C23 C22 C21 119.8(4)
C24 C23 C22 119.7(4)
C25 C24 C23 120.3(4)
C24 C25 C20 121.4(3)

loop_
_geom_bond_atom_site_label_1
_geom_bond_atom_site_label_2
_geom_bond_distance
Br1 C1 1.893(4)
P1 C14 1.825(3)
P1 C20 1.826(3)
P1 C13 1.830(3)
N1 C7 1.281(5)
N1 C8 1.408(4)
C1 C2 1.374(5)
C1 C6 1.398(5)
C2 C3 1.374(6)
C3 C4 1.386(6)
C4 C5 1.381(5)
C5 C6 1.390(5)
C6 C7 1.475(5)
C8 C9 1.398(5)
C8 C13 1.404(4)
C9 C10 1.381(5)
C10 C11 1.369(5)
C11 C12 1.391(5)
C12 C13 1.385(4)
C14 C19 1.383(4)
C14 C15 1.395(5)
C15 C16 1.386(5)
C16 C17 1.371(5)
C17 C18 1.392(5)
C18 C19 1.377(5)
C20 C25 1.388(5)
C20 C21 1.401(4)
C21 C22 1.394(5)
C22 C23 1.388(6)
C23 C24 1.382(6)
C24 C25 1.377(5)

loop_
_cod_related_entry_id
_cod_related_entry_database
_cod_related_entry_code
1 ChemSpider 30659877
